data_4504042
loop_
_publ_author_name
'Wu, Chuan-De'
'Ayyappan, Ponnaiyan'
'Evans, Owen R.'
'Lin, Wenbin'

_publ_section_title
;
 Synthesis and X-ray Structures of Cadmium Coordination Polymers Based on
 New Pyridine&#x2212;Carboxylate and Imidazole&#x2212;Carboxylate Linkers
;
_journal_issue 9
_journal_name_full 'Crystal Growth &amp; Design'
_journal_page_first 1690
_journal_paper_doi 10.1021/cg060677j
_journal_volume 7
_journal_year 2007
_chemical_formula_sum 'C32 H24 Cd N2 O4'
_chemical_formula_weight 612.93
_chemical_name_systematic
; 
 ? 
;
_space_group_IT_number 14
_symmetry_cell_setting monoclinic
_symmetry_space_group_name_Hall '-P 2ybc'
_symmetry_space_group_name_H-M 'P 1 21/c 1'
_atom_sites_solution_hydrogens geom
_atom_sites_solution_primary direct
_atom_sites_solution_secondary difmap
_audit_creation_method SHELXL-97
_cell_angle_alpha 90.00
_cell_angle_beta 94.57(2)
_cell_angle_gamma 90.00
_cell_formula_units_Z 2
_cell_length_a 5.249(3)
_cell_length_b 14.977(6)
_cell_length_c 15.755(9)
_cell_measurement_reflns_used 13516
_cell_measurement_temperature 293(2)
_cell_measurement_theta_max 28.30
_cell_measurement_theta_min 1.88
_cell_volume 1234.6(11)
_computing_structure_refinement 'SHELXL-97 (Sheldrick, 1997)'
_computing_structure_solution 'SHELXS-97 (Sheldrick, 1990)'
_diffrn_ambient_temperature 293(2)
_diffrn_measured_fraction_theta_full 0.975
_diffrn_measured_fraction_theta_max 0.975
_diffrn_radiation_monochromator graphite
_diffrn_radiation_source 'fine-focus sealed tube'
_diffrn_radiation_type MoK\a
_diffrn_radiation_wavelength 0.71073
_diffrn_reflns_av_R_equivalents 0.0302
_diffrn_reflns_av_sigmaI/netI 0.0215
_diffrn_reflns_limit_h_max 6
_diffrn_reflns_limit_h_min -6
_diffrn_reflns_limit_k_max 19
_diffrn_reflns_limit_k_min -18
_diffrn_reflns_limit_l_max 20
_diffrn_reflns_limit_l_min -20
_diffrn_reflns_number 13516
_diffrn_reflns_theta_full 28.30
_diffrn_reflns_theta_max 28.30
_diffrn_reflns_theta_min 1.88
_diffrn_standards_decay_% none
_diffrn_standards_interval_count none
_diffrn_standards_interval_time none
_diffrn_standards_number none
_exptl_absorpt_coefficient_mu 0.929
_exptl_absorpt_correction_T_max 1.000
_exptl_absorpt_correction_T_min 0.913
_exptl_absorpt_correction_type multi-scan
_exptl_absorpt_process_details SADABS
_exptl_crystal_colour Colorless
_exptl_crystal_density_diffrn 1.649
_exptl_crystal_density_method 'not measured'
_exptl_crystal_description Bloc
_exptl_crystal_F_000 620
_refine_diff_density_max 0.741
_refine_diff_density_min -0.346
_refine_diff_density_rms 0.069
_refine_ls_extinction_method none
_refine_ls_goodness_of_fit_ref 1.090
_refine_ls_hydrogen_treatment constr
_refine_ls_matrix_type full
_refine_ls_number_parameters 178
_refine_ls_number_reflns 2974
_refine_ls_number_restraints 0
_refine_ls_restrained_S_all 1.090
_refine_ls_R_factor_all 0.0313
_refine_ls_R_factor_gt 0.0241
_refine_ls_shift/su_max 0.000
_refine_ls_shift/su_mean 0.000
_refine_ls_structure_factor_coef Fsqd
_refine_ls_weighting_details 'calc w=1/[\s^2^(Fo^2^)+(0.0340P)^2^+0.3990P] where P=(Fo^2^+2Fc^2^)/3'
_refine_ls_weighting_scheme calc
_refine_ls_wR_factor_gt 0.0618
_refine_ls_wR_factor_ref 0.0648
_reflns_number_gt 2458
_reflns_number_total 2974
_reflns_threshold_expression >2sigma(I)
_cod_data_source_file cg060677jsi20061004_094401.cif
_cod_data_source_block new2
_cod_original_sg_symbol_H-M P2(1)/c
_cod_database_code 4504042

loop_
_symmetry_equiv_pos_as_xyz
'x, y, z'
'-x, y+1/2, -z+1/2'
'-x, -y, -z'
'x, -y-1/2, z-1/2'

loop_
_atom_site_label
_atom_site_type_symbol
_atom_site_fract_x
_atom_site_fract_y
_atom_site_fract_z
_atom_site_U_iso_or_equiv
_atom_site_adp_type
_atom_site_occupancy
_atom_site_symmetry_multiplicity
_atom_site_calc_flag
_atom_site_refinement_flags
Cd1 Cd 0.5000 0.5000 0.0000 0.01902(7) Uani 1 2 d S
O1 O 0.7879(2) -0.42346(9) 0.09592(8) 0.0234(3) Uani 1 1 d .
O2 O 1.1666(3) -0.49086(8) 0.08578(9) 0.0220(3) Uani 1 1 d .
N1 N 0.6077(3) 0.35560(10) 0.05186(10) 0.0220(3) Uani 1 1 d .
C1 C 0.8298(4) 0.34143(12) 0.09767(13) 0.0270(4) Uani 1 1 d .
H1 H 0.9257 0.3908 0.1164 0.032 Uiso 1 1 calc R
C2 C 0.9243(4) 0.25775(13) 0.11861(14) 0.0281(4) Uani 1 1 d .
H2 H 1.0794 0.2521 0.1511 0.034 Uiso 1 1 calc R
C3 C 0.7889(4) 0.18143(12) 0.09146(13) 0.0243(4) Uani 1 1 d .
C4 C 0.5558(4) 0.19682(13) 0.04516(14) 0.0295(4) Uani 1 1 d .
H4 H 0.4549 0.1487 0.0260 0.035 Uiso 1 1 calc R
C5 C 0.4731(4) 0.28281(13) 0.02744(14) 0.0275(4) Uani 1 1 d .
H5 H 0.3155 0.2906 -0.0030 0.033 Uiso 1 1 calc R
C6 C 0.8841(4) 0.09056(13) 0.10835(14) 0.0282(4) Uani 1 1 d .
H6 H 0.7932 0.0437 0.0817 0.034 Uiso 1 1 calc R
C7 C 1.0905(4) 0.07034(13) 0.15886(14) 0.0281(4) Uani 1 1 d .
H7 H 1.1750 0.1183 0.1859 0.034 Uiso 1 1 calc R
C8 C 1.2024(4) -0.01785(13) 0.17754(13) 0.0245(4) Uani 1 1 d .
C9 C 1.0865(4) -0.09787(13) 0.14967(12) 0.0236(4) Uani 1 1 d .
H9 H 0.9312 -0.0958 0.1169 0.028 Uiso 1 1 calc R
C10 C 1.1969(3) -0.18058(12) 0.16955(12) 0.0214(4) Uani 1 1 d .
C11 C 1.4320(4) -0.18244(13) 0.21813(13) 0.0253(4) Uani 1 1 d .
H11 H 1.5106 -0.2369 0.2311 0.030 Uiso 1 1 calc R
C12 C 1.5489(4) -0.10422(13) 0.24701(13) 0.0266(4) Uani 1 1 d .
H12 H 1.7047 -0.1063 0.2795 0.032 Uiso 1 1 calc R
C13 C 1.4338(4) -0.02282(14) 0.22750(14) 0.0268(4) Uani 1 1 d .
H13 H 1.5120 0.0295 0.2480 0.032 Uiso 1 1 calc R
C14 C 1.0629(3) -0.26303(12) 0.14242(12) 0.0223(4) Uani 1 1 d .
H14 H 0.8868 -0.2594 0.1305 0.027 Uiso 1 1 calc R
C15 C 1.1704(3) -0.34251(12) 0.13333(12) 0.0220(4) Uani 1 1 d .
H15 H 1.3455 -0.3474 0.1471 0.026 Uiso 1 1 calc R
C16 C 1.0296(3) -0.42451(11) 0.10259(11) 0.0194(4) Uani 1 1 d .

loop_
_atom_site_aniso_label
_atom_site_aniso_U_11
_atom_site_aniso_U_22
_atom_site_aniso_U_33
_atom_site_aniso_U_23
_atom_site_aniso_U_13
_atom_site_aniso_U_12
Cd1 0.01637(10) 0.01220(10) 0.02806(12) 0.00001(7) -0.00096(7) 0.00124(6)
O1 0.0181(6) 0.0198(7) 0.0317(7) -0.0024(5) -0.0013(5) 0.0003(5)
O2 0.0198(6) 0.0151(7) 0.0307(7) -0.0004(5) 0.0008(5) 0.0018(4)
N1 0.0217(7) 0.0170(8) 0.0271(8) 0.0005(6) -0.0002(6) 0.0013(6)
C1 0.0267(10) 0.0148(9) 0.0383(12) -0.0005(8) -0.0047(8) -0.0013(7)
C2 0.0245(10) 0.0185(10) 0.0400(12) 0.0009(8) -0.0050(8) 0.0002(7)
C3 0.0275(9) 0.0160(9) 0.0294(10) 0.0018(7) 0.0027(8) 0.0012(7)
C4 0.0320(10) 0.0167(10) 0.0384(12) -0.0001(8) -0.0064(9) -0.0050(7)
C5 0.0267(10) 0.0209(10) 0.0338(11) 0.0021(8) -0.0048(8) -0.0019(7)
C6 0.0326(10) 0.0139(9) 0.0374(12) -0.0009(8) -0.0003(8) -0.0002(7)
C7 0.0308(10) 0.0152(10) 0.0375(11) -0.0017(8) -0.0021(8) -0.0012(7)
C8 0.0274(10) 0.0171(9) 0.0285(10) -0.0007(7) -0.0007(8) 0.0006(7)
C9 0.0225(9) 0.0208(9) 0.0265(10) -0.0006(7) -0.0043(7) 0.0016(7)
C10 0.0237(9) 0.0161(9) 0.0243(9) -0.0010(7) 0.0008(7) 0.0009(7)
C11 0.0268(9) 0.0180(9) 0.0302(11) -0.0005(8) -0.0029(8) 0.0028(7)
C12 0.0233(9) 0.0230(10) 0.0320(11) -0.0013(8) -0.0062(8) 0.0004(7)
C13 0.0277(10) 0.0196(9) 0.0322(11) -0.0038(8) -0.0020(8) -0.0036(7)
C14 0.0203(9) 0.0188(9) 0.0271(10) -0.0003(7) -0.0016(7) 0.0003(7)
C15 0.0195(8) 0.0180(9) 0.0279(10) 0.0007(7) -0.0024(7) -0.0003(7)
C16 0.0227(9) 0.0152(9) 0.0197(9) 0.0031(7) -0.0012(7) -0.0002(6)

loop_
_atom_type_symbol
_atom_type_description
_atom_type_scat_dispersion_real
_atom_type_scat_dispersion_imag
_atom_type_scat_source
C C 0.0033 0.0016 'International Tables Vol C Tables 4.2.6.8 and 6.1.1.4'
H H 0.0000 0.0000 'International Tables Vol C Tables 4.2.6.8 and 6.1.1.4'
N N 0.0061 0.0033 'International Tables Vol C Tables 4.2.6.8 and 6.1.1.4'
O O 0.0106 0.0060 'International Tables Vol C Tables 4.2.6.8 and 6.1.1.4'
Cd Cd -0.8075 1.2024 'International Tables Vol C Tables 4.2.6.8 and 6.1.1.4'

loop_
_geom_angle_atom_site_label_1
_geom_angle_atom_site_label_2
_geom_angle_atom_site_label_3
_geom_angle
_geom_angle_site_symmetry_1
_geom_angle_site_symmetry_3
O2 Cd1 O2 180.0 3_755 1_465
O2 Cd1 O1 85.78(6) 3_755 1_565
O2 Cd1 O1 94.22(6) 1_465 1_565
O2 Cd1 O1 94.22(6) 3_755 3_655
O2 Cd1 O1 85.78(6) 1_465 3_655
O1 Cd1 O1 180.0 1_565 3_655
O2 Cd1 N1 91.35(5) 3_755 3_665
O2 Cd1 N1 88.65(5) 1_465 3_665
O1 Cd1 N1 84.25(6) 1_565 3_665
O1 Cd1 N1 95.75(6) 3_655 3_665
O2 Cd1 N1 88.65(5) 3_755 .
O2 Cd1 N1 91.35(5) 1_465 .
O1 Cd1 N1 95.75(6) 1_565 .
O1 Cd1 N1 84.25(6) 3_655 .
N1 Cd1 N1 180.00(7) 3_665 .
C16 O1 Cd1 129.57(12) . 1_545
C16 O2 Cd1 129.87(11) . 1_645
C1 N1 C5 116.30(16) . .
C1 N1 Cd1 120.37(12) . .
C5 N1 Cd1 122.63(12) . .
N1 C1 C2 123.70(17) . .
C1 C2 C3 120.44(18) . .
C4 C3 C2 115.46(17) . .
C4 C3 C6 121.39(17) . .
C2 C3 C6 123.14(17) . .
C5 C4 C3 120.61(18) . .
N1 C5 C4 123.45(17) . .
C7 C6 C3 124.79(18) . .
C6 C7 C8 128.39(18) . .
C13 C8 C9 117.93(18) . .
C13 C8 C7 118.56(18) . .
C9 C8 C7 123.49(18) . .
C10 C9 C8 121.93(17) . .
C9 C10 C11 118.27(17) . .
C9 C10 C14 120.11(16) . .
C11 C10 C14 121.58(16) . .
C12 C11 C10 120.79(17) . .
C11 C12 C13 119.92(17) . .
C12 C13 C8 121.12(18) . .
C15 C14 C10 125.92(17) . .
C14 C15 C16 124.56(16) . .
O1 C16 O2 125.09(16) . .
O1 C16 C15 118.94(16) . .
O2 C16 C15 115.97(15) . .

loop_
_geom_bond_atom_site_label_1
_geom_bond_atom_site_label_2
_geom_bond_distance
_geom_bond_site_symmetry_2
Cd1 O2 2.2986(17) 3_755
Cd1 O2 2.2986(17) 1_465
Cd1 O1 2.3489(15) 1_565
Cd1 O1 2.3489(15) 3_655
Cd1 N1 2.3645(17) 3_665
Cd1 N1 2.3645(17) .
O1 C16 1.264(2) .
O1 Cd1 2.3489(15) 1_545
O2 C16 1.267(2) .
O2 Cd1 2.2986(17) 1_645
N1 C1 1.338(2) .
N1 C5 1.339(2) .
C1 C2 1.378(3) .
C2 C3 1.395(3) .
C3 C4 1.393(3) .
C3 C6 1.467(3) .
C4 C5 1.381(3) .
C6 C7 1.327(3) .
C7 C8 1.466(3) .
C8 C13 1.396(3) .
C8 C9 1.399(3) .
C9 C10 1.393(3) .
C10 C11 1.399(3) .
C10 C14 1.468(3) .
C11 C12 1.383(3) .
C12 C13 1.384(3) .
C14 C15 1.330(3) .
C15 C16 1.494(2) .
